data_9000977
loop_
_publ_author_name
'Yoshiasa, A.'
'Matsumoto, T.'

_publ_section_title
;
 Crystal structure refinement and crystal chemistry of pumpellyite
;
_journal_name_full 'American Mineralogist'
_journal_page_first 1011
_journal_page_last 1019
_journal_volume 70
_journal_year 1985
_chemical_formula_sum 'Al2.8 Ca2 Fe0.2 H4 O14 Si3'
_chemical_name_mineral Pumpellyite-(Al)
_space_group_IT_number 12
_symmetry_space_group_name_Hall '-A 2y'
_symmetry_space_group_name_H-M 'A 1 2/m 1'
_cell_angle_alpha 90
_cell_angle_beta 97.41
_cell_angle_gamma 90
_cell_length_a 8.812
_cell_length_b 5.895
_cell_length_c 19.116
_cell_formula_units_Z 4
_cell_volume 984.721
_database_code_amcsd 0000999
_exptl_crystal_density_diffrn 3.232
_cod_original_formula_sum 'Ca2 Al2.8 Fe.2 Si3 O14 H4'
_cod_database_code 9000977

loop_
_space_group_symop_operation_xyz
x,y,z
x,1/2+y,1/2+z
x,-y,z
x,1/2-y,1/2+z
-x,-y,-z
-x,1/2-y,1/2-z
-x,y,-z
-x,1/2+y,1/2-z

loop_
_atom_site_aniso_label
_atom_site_aniso_U_11
_atom_site_aniso_U_22
_atom_site_aniso_U_33
_atom_site_aniso_U_12
_atom_site_aniso_U_13
_atom_site_aniso_U_23
Ca1 0.00855 0.01040 0.00564 0.00000 0.00235 0.00000
Ca2 0.02159 0.00669 0.00619 0.00000 -0.00076 0.00000
AlM2 0.01118 0.00843 0.01001 0.00031 0.00269 0.00023
FeM2 0.01118 0.00843 0.01001 0.00031 0.00269 0.00023
AlM1 0.00638 0.00555 0.00601 0.00021 0.00185 -0.00023
Si1 0.00580 0.00736 0.00619 0.00000 0.00092 0.00000
Si2 0.00809 0.00706 0.00692 0.00000 -0.00025 0.00000
Si3 0.00603 0.00761 0.00528 0.00000 0.00134 0.00000
O1 0.00979 0.00792 0.01001 -0.00115 0.00319 0.00011
O2 0.01474 0.00877 0.01074 -0.00039 -0.00034 0.00045
O3 0.01095 0.00919 0.01019 0.00292 0.00428 0.00074
O4 0.00778 0.00880 0.00965 0.00000 0.00042 0.00000
O5 0.00747 0.01049 0.01183 0.00000 0.00076 0.00000
O6 0.00793 0.00798 0.00965 0.00000 -0.00084 0.00000
O7 0.00692 0.01074 0.01293 0.00000 -0.00034 0.00000
O8 0.00785 0.01887 0.00528 0.00000 0.00050 0.00000
O9 0.00936 0.02341 0.00874 0.00000 0.00277 0.00000
O10 0.01369 0.03120 0.00965 0.00000 0.00185 0.00000
O11 0.01087 0.01986 0.01038 0.00000 0.00336 0.00000

loop_
_atom_site_label
_atom_site_fract_x
_atom_site_fract_y
_atom_site_fract_z
_atom_site_occupancy
_atom_site_U_iso_or_equiv
Ca1 0.25033 0.50000 0.33962 1.00000 ?
Ca2 0.19044 0.50000 0.15453 1.00000 ?
AlM2 0.50000 0.25000 0.25000 0.80000 ?
FeM2 0.50000 0.25000 0.25000 0.20000 ?
AlM1 0.25469 0.24585 0.49589 1.00000 ?
Si1 0.05055 0.00000 0.08966 1.00000 ?
Si2 0.16539 0.00000 0.24764 1.00000 ?
Si3 0.46524 0.00000 0.40323 1.00000 ?
O1 0.13767 0.22615 0.07086 1.00000 ?
O2 0.26532 0.23090 0.24597 1.00000 ?
O3 0.36694 0.22415 0.41795 1.00000 ?
O4 0.13068 0.50000 0.44515 1.00000 ?
O5 0.13328 0.00000 0.45815 1.00000 ?
O6 0.36919 0.50000 0.04487 1.00000 ?
O7 0.36712 0.00000 0.03267 1.00000 ?
O8 0.03611 0.00000 0.17546 1.00000 ?
O9 0.47856 0.50000 0.17585 1.00000 ?
O10 0.06645 0.00000 0.31367 1.00000 ?
O11 0.50216 0.50000 0.31488 1.00000 ?
H5 0.06900 0.00000 0.46600 1.00000 0.01393
H7 0.44400 0.00000 0.04500 1.00000 0.00380
H10 0.09200 0.00000 0.34300 1.00000 0.06839
H11 0.44300 0.00000 0.15500 1.00000 0.03800

loop_
_cod_related_entry_id
_cod_related_entry_database
_cod_related_entry_code
1 AMCSD 0000999
